data_1530053
loop_
_publ_author_name
'Hanic, F.'
'Handlovic, M.'
'Burdova, K.'
'Majling, J.'

_publ_section_title
;
 Crystal structure of lithium magnesium phosphate, Li Mg P O4: crystal
 chemistry of the olivine-type compounds
;
_journal_name_full 'Journal of Crystallographic and Spectroscopic Research'
_journal_page_first 99
_journal_page_last 127
_journal_volume 12
_journal_year 1982
_chemical_formula_sum 'Li Mg O4 P'
_chemical_name_systematic 'Li Mg P O4'
_space_group_IT_number 62
_symmetry_space_group_name_Hall '-P 2ac 2n'
_symmetry_space_group_name_H-M 'P n m a'
_cell_angle_alpha 90
_cell_angle_beta 90
_cell_angle_gamma 90
_cell_formula_units_Z 4
_cell_length_a 10.147
_cell_length_b 5.909
_cell_length_c 4.692
_cell_volume 281.326
_citation_journal_id_ASTM JCREDB
_cod_data_source_file Hanic_JCREDB_1982_768.cif
_cod_data_source_block Li1Mg1O4P1
_cod_original_cell_volume 281.3259
_cod_original_formula_sum 'Li1 Mg1 O4 P1'
_cod_database_code 1530053

loop_
_symmetry_equiv_pos_as_xyz
x,y,z
-x+1/2,-y,z+1/2
x+1/2,-y+1/2,-z+1/2
-x,y+1/2,-z
-x,-y,-z
x-1/2,y,-z-1/2
-x-1/2,y-1/2,z-1/2
x,-y-1/2,z

loop_
_atom_site_label
_atom_site_type_symbol
_atom_site_fract_x
_atom_site_fract_y
_atom_site_fract_z
_atom_site_occupancy
_atom_site_U_iso_or_equiv
O2 O-2 0.45367 0.25 0.19862 1 0.0
O3 O-2 0.16636 0.04424 0.28039 1 0.0
Li1 Li+1 0 0 0 1 0.0
P1 P+5 0.09515 0.25 0.41693 1 0.0
O1 O-2 0.10172 0.25 0.741 1 0.0
Mg1 Mg+2 0.27832 0.25 0.982 1 0.0
